data_4125418
loop_
_publ_author_name
'Piou, Tiffany'
'Romanov-Michailidis, Fedor'
'Romanova-Michaelides, Maria'
'Jackson, Kelvin E.'
'Semakul, Natthawat'
'Taggart, Trevor D.'
'Newell, Brian S.'
'Rithner, Christopher D.'
'Paton, Robert S.'
'Rovis, Tomislav'

_publ_section_title
;
 Correlating Reactivity and Selectivity to Cyclopentadienyl Ligand
 Properties in Rh(III)-Catalyzed C-H Activation Reactions: An Experimental
 and Computational Study.
;
_journal_issue 3
_journal_name_full 'Journal of the American Chemical Society'
_journal_page_first 1296
_journal_page_last 1310
_journal_paper_doi 10.1021/jacs.6b11670
_journal_volume 139
_journal_year 2017
_chemical_formula_moiety 'C18 H22 Cl4 Rh2, 2(C H Cl3)'
_chemical_formula_sum 'C20 H24 Cl10 Rh2'
_chemical_formula_weight 824.71
_space_group_crystal_system triclinic
_space_group_IT_number 2
_space_group_name_Hall '-P 1'
_space_group_name_H-M_alt 'P -1'
_symmetry_space_group_name_Hall '-P 1'
_symmetry_space_group_name_H-M 'P -1'
_atom_sites_solution_hydrogens geom
_audit_creation_method SHELXL-2014/7
_cell_angle_alpha 98.803(3)
_cell_angle_beta 101.711(3)
_cell_angle_gamma 91.939(3)
_cell_formula_units_Z 2
_cell_length_a 9.6416(7)
_cell_length_b 12.1709(8)
_cell_length_c 12.2625(8)
_cell_measurement_reflns_used 9802
_cell_measurement_temperature 100(2)
_cell_measurement_theta_max 35.60
_cell_measurement_theta_min 2.84
_cell_volume 1389.28(16)
_computing_cell_refinement 'Bruker SAINT'
_computing_data_collection 'Bruker APEX2'
_computing_data_reduction 'Bruker SAINT'
_computing_molecular_graphics 'Bruker SHELXTL'
_computing_publication_material 'Bruker SHELXTL'
_computing_structure_refinement 'SHELXL-2014/7 (Sheldrick, 2014)'
_computing_structure_solution 'SHELXS-97 (Sheldrick 2008)'
_diffrn_ambient_temperature 100(2)
_diffrn_measured_fraction_theta_full 1.000
_diffrn_measured_fraction_theta_max 1.000
_diffrn_measurement_device_type 'Bruker APEX-II CCD'
_diffrn_measurement_method '\f and \w scans'
_diffrn_radiation_type MoK\a
_diffrn_radiation_wavelength 0.71073
_diffrn_reflns_av_R_equivalents 0.0412
_diffrn_reflns_av_unetI/netI 0.0421
_diffrn_reflns_Laue_measured_fraction_full 1.000
_diffrn_reflns_Laue_measured_fraction_max 1.000
_diffrn_reflns_limit_h_max 14
_diffrn_reflns_limit_h_min -9
_diffrn_reflns_limit_k_max 18
_diffrn_reflns_limit_k_min -18
_diffrn_reflns_limit_l_max 18
_diffrn_reflns_limit_l_min -18
_diffrn_reflns_number 38697
_diffrn_reflns_point_group_measured_fraction_full 1.000
_diffrn_reflns_point_group_measured_fraction_max 1.000
_diffrn_reflns_theta_full 25.242
_diffrn_reflns_theta_max 33.142
_diffrn_reflns_theta_min 1.697
_exptl_absorpt_coefficient_mu 2.160
_exptl_absorpt_correction_T_max 0.7469
_exptl_absorpt_correction_T_min 0.6265
_exptl_absorpt_correction_type multi-scan
_exptl_absorpt_process_details 'SCALE (Bruker, 2009)'
_exptl_crystal_colour red
_exptl_crystal_density_diffrn 1.971
_exptl_crystal_density_meas ?
_exptl_crystal_density_method 'not measured'
_exptl_crystal_description plate
_exptl_crystal_F_000 808
_exptl_crystal_size_max 0.482
_exptl_crystal_size_mid 0.214
_exptl_crystal_size_min 0.150
_refine_diff_density_max 1.184
_refine_diff_density_min -1.293
_refine_diff_density_rms 0.272
_refine_ls_extinction_method none
_refine_ls_goodness_of_fit_ref 1.152
_refine_ls_hydrogen_treatment constr
_refine_ls_matrix_type full
_refine_ls_number_parameters 289
_refine_ls_number_reflns 10608
_refine_ls_number_restraints 0
_refine_ls_restrained_S_all 1.152
_refine_ls_R_factor_all 0.0410
_refine_ls_R_factor_gt 0.0282
_refine_ls_shift/su_max 0.001
_refine_ls_shift/su_mean 0.000
_refine_ls_structure_factor_coef Fsqd
_refine_ls_weighting_details 'w=1/[\s^2^(Fo^2^)+(0.0415P)^2^+1.1490P] where P=(Fo^2^+2Fc^2^)/3'
_refine_ls_weighting_scheme calc
_refine_ls_wR_factor_gt 0.0725
_refine_ls_wR_factor_ref 0.0961
_reflns_Friedel_coverage 0.000
_reflns_number_gt 8752
_reflns_number_total 10608
_reflns_threshold_expression 'I > 2\s(I)'
_cod_data_source_file Rh19.cif
_cod_data_source_block rovis219xm
_cod_depositor_comments
;
The following automatic conversions were performed:

'_exptl_crystal_density_meas' value 'not measured' was changed to '?'
- the value is perceived as not measured.

Automatic conversion script
Id: cif_fix_values 4268 2015-11-12 08:31:59Z antanas 

 Adding full bibliography for 4125410--4125429.cif.
;
_cod_database_code 4125418
_shelx_shelxl_version_number 2014/7
_shelx_space_group_comment
; 
The symmetry employed for this shelxl refinement is uniquely defined 
by the following loop, which should always be used as a source of 
symmetry information in preference to the above space-group names. 
They are only intended as comments. 
;
_shelx_estimated_absorpt_t_min 0.422
_shelx_estimated_absorpt_t_max 0.738

loop_
_space_group_symop_operation_xyz
'x, y, z'
'-x, -y, -z'

loop_
_atom_site_label
_atom_site_type_symbol
_atom_site_fract_x
_atom_site_fract_y
_atom_site_fract_z
_atom_site_U_iso_or_equiv
_atom_site_adp_type
_atom_site_occupancy
_atom_site_site_symmetry_order
_atom_site_calc_flag
_atom_site_refinement_flags_posn
_atom_site_refinement_flags_adp
Rh1 Rh 0.43151(2) 0.32388(2) 0.08357(2) 0.00901(5) Uani 1 1 d . .
Cl1 Cl 0.29010(7) 0.46871(5) 0.14660(5) 0.01565(12) Uani 1 1 d . .
Cl2 Cl 0.25180(6) 0.18761(5) 0.10879(5) 0.01278(11) Uani 1 1 d . .
C1 C 0.6295(3) 0.3962(2) 0.1927(2) 0.0127(4) Uani 1 1 d . .
C2 C 0.6316(3) 0.3991(2) 0.0764(2) 0.0141(5) Uani 1 1 d . .
H2A H 0.6472 0.4671 0.0428 0.017 Uiso 1 1 calc R U
C3 C 0.6161(3) 0.2863(2) 0.0190(2) 0.0164(5) Uani 1 1 d . .
H3A H 0.6183 0.2623 -0.0624 0.020 Uiso 1 1 calc R U
C4 C 0.5992(3) 0.2140(2) 0.0969(2) 0.0157(5) Uani 1 1 d . .
H4A H 0.5883 0.1308 0.0801 0.019 Uiso 1 1 calc R U
C5 C 0.6081(3) 0.2822(2) 0.2059(2) 0.0136(5) Uani 1 1 d . .
C6 C 0.6014(3) 0.2476(2) 0.3176(2) 0.0189(5) Uani 1 1 d . .
H6A H 0.6632 0.1853 0.3297 0.023 Uiso 1 1 calc R U
H6B H 0.5029 0.2209 0.3164 0.023 Uiso 1 1 calc R U
C7 C 0.6490(3) 0.3445(3) 0.4145(2) 0.0229(6) Uani 1 1 d . .
H7A H 0.7540 0.3544 0.4320 0.027 Uiso 1 1 calc R U
H7B H 0.6186 0.3266 0.4825 0.027 Uiso 1 1 calc R U
C8 C 0.5875(3) 0.4535(2) 0.3861(2) 0.0212(6) Uani 1 1 d . .
H8A H 0.4826 0.4430 0.3652 0.025 Uiso 1 1 calc R U
H8B H 0.6134 0.5123 0.4535 0.025 Uiso 1 1 calc R U
C9 C 0.6435(3) 0.4907(2) 0.2884(2) 0.0177(5) Uani 1 1 d . .
H9A H 0.5894 0.5529 0.2623 0.021 Uiso 1 1 calc R U
H9B H 0.7446 0.5179 0.3148 0.021 Uiso 1 1 calc R U
Rh2 Rh 0.10389(2) 0.17262(2) -0.08061(2) 0.00933(5) Uani 1 1 d . .
Cl3 Cl 0.28571(6) 0.30407(5) -0.10736(5) 0.01201(11) Uani 1 1 d . .
Cl4 Cl 0.23308(7) 0.01927(5) -0.13982(6) 0.01755(12) Uani 1 1 d . .
C10 C -0.0645(3) 0.2488(2) -0.1816(2) 0.0148(5) Uani 1 1 d . .
C11 C -0.0706(3) 0.2736(2) -0.0638(2) 0.0185(5) Uani 1 1 d . .
H11A H -0.0653 0.3494 -0.0176 0.022 Uiso 1 1 calc R U
C12 C -0.0918(3) 0.1694(3) -0.0268(3) 0.0217(6) Uani 1 1 d . .
H12A H -0.1039 0.1600 0.0503 0.026 Uiso 1 1 calc R U
C13 C -0.0955(3) 0.0819(2) -0.1187(3) 0.0202(6) Uani 1 1 d . .
H13A H -0.1115 0.0005 -0.1173 0.024 Uiso 1 1 calc R U
C14 C -0.0797(3) 0.1304(2) -0.2154(2) 0.0158(5) Uani 1 1 d . .
C15 C -0.0775(3) 0.0746(2) -0.3328(2) 0.0234(6) Uani 1 1 d . .
H15A H -0.1574 0.0171 -0.3590 0.028 Uiso 1 1 calc R U
H15B H 0.0120 0.0370 -0.3323 0.028 Uiso 1 1 calc R U
C16 C -0.0897(4) 0.1593(3) -0.4144(2) 0.0245(6) Uani 1 1 d . .
H16A H -0.0612 0.1255 -0.4845 0.029 Uiso 1 1 calc R U
H16B H -0.1899 0.1779 -0.4346 0.029 Uiso 1 1 calc R U
C17 C 0.0035(3) 0.2662(2) -0.3627(2) 0.0216(6) Uani 1 1 d . .
H17A H -0.0006 0.3157 -0.4200 0.026 Uiso 1 1 calc R U
H17B H 0.1033 0.2474 -0.3400 0.026 Uiso 1 1 calc R U
C18 C -0.0448(3) 0.3276(2) -0.2595(2) 0.0174(5) Uani 1 1 d . .
H18A H 0.0272 0.3881 -0.2196 0.021 Uiso 1 1 calc R U
H18B H -0.1353 0.3616 -0.2843 0.021 Uiso 1 1 calc R U
C19 C 0.4523(3) 0.1143(2) 0.7094(2) 0.0174(5) Uani 1 1 d . .
H19 H 0.3859 0.1386 0.7600 0.021 Uiso 1 1 calc R U
Cl5 Cl 0.57091(7) 0.02632(6) 0.77630(7) 0.02452(15) Uani 1 1 d . .
Cl6 Cl 0.54531(9) 0.23450(6) 0.68880(7) 0.02923(17) Uani 1 1 d . .
Cl7 Cl 0.35110(12) 0.04282(8) 0.58108(7) 0.0428(2) Uani 1 1 d . .
Cl8 Cl 0.25503(8) 0.25848(6) 0.42429(6) 0.02539(15) Uani 1 1 d . .
C20 C 0.1241(3) 0.3148(2) 0.3299(2) 0.0179(5) Uani 1 1 d . .
H20 H 0.1638 0.3292 0.2638 0.021 Uiso 1 1 calc R U
Cl10 Cl -0.02436(8) 0.21770(6) 0.28164(6) 0.02517(15) Uani 1 1 d . .
Cl9 Cl 0.07380(9) 0.44138(6) 0.39686(6) 0.02579(15) Uani 1 1 d . .

loop_
_atom_site_aniso_label
_atom_site_aniso_U_11
_atom_site_aniso_U_22
_atom_site_aniso_U_33
_atom_site_aniso_U_23
_atom_site_aniso_U_13
_atom_site_aniso_U_12
Rh1 0.00757(9) 0.00831(8) 0.01161(9) 0.00222(6) 0.00267(6) 0.00047(6)
Cl1 0.0168(3) 0.0140(3) 0.0186(3) 0.0034(2) 0.0082(2) 0.0056(2)
Cl2 0.0112(3) 0.0145(2) 0.0129(2) 0.0058(2) 0.00110(19) -0.00268(19)
C1 0.0100(11) 0.0132(10) 0.0149(11) 0.0024(8) 0.0028(8) -0.0014(8)
C2 0.0090(11) 0.0168(11) 0.0170(11) 0.0043(9) 0.0035(9) -0.0015(8)
C3 0.0088(11) 0.0219(12) 0.0179(12) 0.0000(10) 0.0038(9) 0.0032(9)
C4 0.0084(11) 0.0135(11) 0.0234(13) 0.0009(9) 0.0002(9) 0.0034(8)
C5 0.0095(11) 0.0124(10) 0.0185(12) 0.0040(9) 0.0009(9) 0.0001(8)
C6 0.0167(13) 0.0203(12) 0.0204(13) 0.0107(10) 0.0004(10) -0.0031(10)
C7 0.0226(14) 0.0315(15) 0.0136(12) 0.0074(11) -0.0002(10) -0.0042(12)
C8 0.0220(14) 0.0240(13) 0.0158(12) -0.0017(10) 0.0041(10) -0.0030(11)
C9 0.0189(13) 0.0160(11) 0.0165(12) -0.0001(9) 0.0027(10) -0.0041(10)
Rh2 0.00667(8) 0.01041(8) 0.01174(9) 0.00438(6) 0.00211(6) -0.00013(6)
Cl3 0.0112(3) 0.0127(2) 0.0126(2) 0.00426(19) 0.00242(19) -0.00244(19)
Cl4 0.0170(3) 0.0116(2) 0.0262(3) 0.0042(2) 0.0084(2) 0.0031(2)
C10 0.0087(11) 0.0208(12) 0.0171(11) 0.0085(9) 0.0028(9) 0.0043(9)
C11 0.0114(12) 0.0258(13) 0.0205(13) 0.0068(10) 0.0050(10) 0.0085(10)
C12 0.0082(11) 0.0386(16) 0.0229(13) 0.0153(12) 0.0061(10) 0.0033(11)
C13 0.0085(11) 0.0250(13) 0.0281(14) 0.0177(11) -0.0025(10) -0.0049(9)
C14 0.0096(11) 0.0179(11) 0.0192(12) 0.0075(9) -0.0014(9) -0.0011(9)
C15 0.0254(15) 0.0207(13) 0.0192(13) 0.0014(10) -0.0044(11) -0.0030(11)
C16 0.0280(16) 0.0300(15) 0.0141(12) 0.0043(11) 0.0007(11) 0.0009(12)
C17 0.0209(14) 0.0281(14) 0.0185(13) 0.0114(11) 0.0050(10) 0.0018(11)
C18 0.0174(13) 0.0167(11) 0.0204(12) 0.0102(10) 0.0036(10) 0.0027(9)
C19 0.0149(12) 0.0165(11) 0.0204(12) 0.0028(10) 0.0028(10) 0.0013(9)
Cl5 0.0136(3) 0.0219(3) 0.0366(4) 0.0092(3) -0.0014(3) 0.0017(2)
Cl6 0.0299(4) 0.0219(3) 0.0413(4) 0.0121(3) 0.0155(3) -0.0008(3)
Cl7 0.0561(6) 0.0344(4) 0.0263(4) 0.0039(3) -0.0164(4) -0.0057(4)
Cl8 0.0226(3) 0.0265(3) 0.0274(4) 0.0071(3) 0.0035(3) 0.0048(3)
C20 0.0191(13) 0.0175(12) 0.0174(12) 0.0012(9) 0.0062(10) -0.0008(10)
Cl10 0.0218(3) 0.0290(4) 0.0235(3) 0.0004(3) 0.0063(3) -0.0070(3)
Cl9 0.0385(4) 0.0172(3) 0.0251(3) 0.0040(3) 0.0135(3) 0.0064(3)

loop_
_atom_type_symbol
_atom_type_description
_atom_type_scat_dispersion_real
_atom_type_scat_dispersion_imag
_atom_type_scat_source
C C 0.0033 0.0016 'International Tables Vol C Tables 4.2.6.8 and 6.1.1.4'
H H 0.0000 0.0000 'International Tables Vol C Tables 4.2.6.8 and 6.1.1.4'
Cl Cl 0.1484 0.1585 'International Tables Vol C Tables 4.2.6.8 and 6.1.1.4'
Rh Rh -1.1178 0.9187 'International Tables Vol C Tables 4.2.6.8 and 6.1.1.4'

loop_
_geom_angle_atom_site_label_1
_geom_angle_atom_site_label_2
_geom_angle_atom_site_label_3
_geom_angle
C3 Rh1 C4 39.06(11)
C3 Rh1 C2 39.30(10)
C4 Rh1 C2 66.04(10)
C3 Rh1 C5 65.47(10)
C4 Rh1 C5 39.41(10)
C2 Rh1 C5 65.69(10)
C3 Rh1 C1 65.17(10)
C4 Rh1 C1 65.48(10)
C2 Rh1 C1 39.02(10)
C5 Rh1 C1 38.73(9)
C3 Rh1 Cl1 145.61(8)
C4 Rh1 Cl1 156.78(8)
C2 Rh1 Cl1 107.90(7)
C5 Rh1 Cl1 117.38(7)
C1 Rh1 Cl1 95.35(7)
C3 Rh1 Cl3 91.30(7)
C4 Rh1 Cl3 113.07(8)
C2 Rh1 Cl3 106.17(7)
C5 Rh1 Cl3 152.45(7)
C1 Rh1 Cl3 144.52(7)
Cl1 Rh1 Cl3 90.13(2)
C3 Rh1 Cl2 125.99(8)
C4 Rh1 Cl2 95.06(7)
C2 Rh1 Cl2 160.88(7)
C5 Rh1 Cl2 98.16(7)
C1 Rh1 Cl2 131.78(7)
Cl1 Rh1 Cl2 88.30(2)
Cl3 Rh1 Cl2 83.30(2)
Rh2 Cl2 Rh1 96.28(2)
C5 C1 C2 108.3(2)
C5 C1 C9 122.6(2)
C2 C1 C9 129.1(2)
C5 C1 Rh1 70.32(14)
C2 C1 Rh1 69.10(14)
C9 C1 Rh1 125.45(19)
C3 C2 C1 107.5(2)
C3 C2 Rh1 70.18(14)
C1 C2 Rh1 71.88(14)
C4 C3 C2 108.8(2)
C4 C3 Rh1 70.59(15)
C2 C3 Rh1 70.52(15)
C3 C4 C5 107.8(2)
C3 C4 Rh1 70.35(15)
C5 C4 Rh1 71.41(14)
C1 C5 C4 107.5(2)
C1 C5 C6 122.9(2)
C4 C5 C6 129.5(2)
C1 C5 Rh1 70.95(14)
C4 C5 Rh1 69.18(14)
C6 C5 Rh1 126.43(19)
C5 C6 C7 111.1(2)
C6 C7 C8 112.1(2)
C9 C8 C7 111.1(2)
C1 C9 C8 110.5(2)
C13 Rh2 C12 39.22(12)
C13 Rh2 C11 66.01(12)
C12 Rh2 C11 39.24(11)
C13 Rh2 C14 39.33(10)
C12 Rh2 C14 65.66(11)
C11 Rh2 C14 65.79(11)
C13 Rh2 C10 65.47(10)
C12 Rh2 C10 65.37(10)
C11 Rh2 C10 39.20(10)
C14 Rh2 C10 38.78(10)
C13 Rh2 Cl4 95.58(9)
C12 Rh2 Cl4 128.33(9)
C11 Rh2 Cl4 160.29(8)
C14 Rh2 Cl4 95.70(8)
C10 Rh2 Cl4 128.07(8)
C13 Rh2 Cl3 156.24(7)
C12 Rh2 Cl3 140.71(9)
C11 Rh2 Cl3 103.36(8)
C14 Rh2 Cl3 117.34(7)
C10 Rh2 Cl3 92.63(7)
Cl4 Rh2 Cl3 90.94(2)
C13 Rh2 Cl2 119.16(8)
C12 Rh2 Cl2 95.08(8)
C11 Rh2 Cl2 106.14(8)
C14 Rh2 Cl2 158.31(7)
C10 Rh2 Cl2 143.23(7)
Cl4 Rh2 Cl2 88.64(2)
Cl3 Rh2 Cl2 83.73(2)
Rh2 Cl3 Rh1 96.65(2)
C14 C10 C11 108.4(2)
C14 C10 C18 123.1(2)
C11 C10 C18 128.5(2)
C14 C10 Rh2 70.23(14)
C11 C10 Rh2 69.70(14)
C18 C10 Rh2 125.41(19)
C12 C11 C10 107.1(3)
C12 C11 Rh2 69.65(16)
C10 C11 Rh2 71.10(15)
C13 C12 C11 108.6(2)
C13 C12 Rh2 70.06(16)
C11 C12 Rh2 71.11(15)
C12 C13 C14 108.3(2)
C12 C13 Rh2 70.71(15)
C14 C13 Rh2 71.71(15)
C10 C14 C13 107.5(2)
C10 C14 C15 123.1(2)
C13 C14 C15 129.4(3)
C10 C14 Rh2 70.99(14)
C13 C14 Rh2 68.96(15)
C15 C14 Rh2 125.1(2)
C14 C15 C16 111.0(2)
C17 C16 C15 111.8(2)
C16 C17 C18 111.5(2)
C10 C18 C17 110.1(2)
Cl7 C19 Cl5 110.81(15)
Cl7 C19 Cl6 111.18(15)
Cl5 C19 Cl6 110.47(15)
Cl9 C20 Cl8 110.28(15)
Cl9 C20 Cl10 110.48(16)
Cl8 C20 Cl10 109.30(15)

loop_
_geom_bond_atom_site_label_1
_geom_bond_atom_site_label_2
_geom_bond_distance
Rh1 C3 2.127(3)
Rh1 C4 2.130(3)
Rh1 C2 2.131(2)
Rh1 C5 2.160(2)
Rh1 C1 2.168(2)
Rh1 Cl1 2.3951(6)
Rh1 Cl3 2.4462(6)
Rh1 Cl2 2.4553(6)
Cl2 Rh2 2.4432(6)
C1 C5 1.435(3)
C1 C2 1.436(4)
C1 C9 1.493(4)
C2 C3 1.432(4)
C3 C4 1.423(4)
C4 C5 1.447(4)
C5 C6 1.506(4)
C6 C7 1.525(4)
C7 C8 1.532(4)
C8 C9 1.531(4)
Rh2 C13 2.113(3)
Rh2 C12 2.122(3)
Rh2 C11 2.141(3)
Rh2 C14 2.150(3)
Rh2 C10 2.160(2)
Rh2 Cl4 2.3816(7)
Rh2 Cl3 2.4382(6)
C10 C14 1.431(4)
C10 C11 1.443(4)
C10 C18 1.487(4)
C11 C12 1.431(4)
C12 C13 1.422(5)
C13 C14 1.435(4)
C14 C15 1.499(4)
C15 C16 1.535(4)
C16 C17 1.529(4)
C17 C18 1.534(4)
C19 Cl7 1.756(3)
C19 Cl5 1.760(3)
C19 Cl6 1.768(3)
Cl8 C20 1.764(3)
C20 Cl9 1.763(3)
C20 Cl10 1.767(3)
